data_4067961
loop_
_publ_author_name
'Sieb, David'
'Schuhen, Katrin'
'Morgen, Michael'
'Herrmann, Heike'
'Wadepohl, Hubert'
'Lucas, Nigel T.'
'Baker, Robert W.'
'Enders, Markus'

_publ_section_title
;
 Synthesis and Complexation Behavior of Indenyl and Cyclopentadienyl
 Ligands Functionalized with a Naphthyridine Unit
;
_journal_issue 1
_journal_name_full Organometallics
_journal_page_first 356
_journal_paper_doi 10.1021/om2009638
_journal_volume 31
_journal_year 2012
_chemical_formula_sum 'C25 H29 N2 Rh'
_chemical_formula_weight 460.41
_space_group_IT_number 2
_symmetry_cell_setting triclinic
_symmetry_Int_Tables_number 2
_symmetry_space_group_name_Hall '-P 1'
_symmetry_space_group_name_H-M 'P -1'
_atom_sites_solution_hydrogens geom
_atom_sites_solution_primary heavy
_atom_sites_solution_secondary difmap
_audit_block_code en_ds14
_audit_creation_method SHELXL-97
_cell_angle_alpha 113.286(12)
_cell_angle_beta 93.244(16)
_cell_angle_gamma 100.350(12)
_cell_formula_units_Z 4
_cell_length_a 8.832(4)
_cell_length_b 14.909(6)
_cell_length_c 17.469(8)
_cell_measurement_reflns_used 7488
_cell_measurement_temperature 100(2)
_cell_measurement_theta_max 30.36
_cell_measurement_theta_min 2.36
_cell_volume 2057.7(16)
_computing_cell_refinement
;
SAINT (Bruker AXS, 1997-2008). Includes estimated systematic errors
 of the unit cell constants from Monte Carlo simulations.
;
_computing_data_collection 'SMART (Bruker AXS, 1997-2003)'
_computing_data_reduction 'SAINT (Bruker AXS, 1997-2008)'
_computing_molecular_graphics 'PLATON (Spek, 1980-2008)'
_computing_publication_material 'SHELXL-97 (Sheldrick, 1997)'
_computing_structure_refinement 'SHELXL-97 (Sheldrick, 1997)'
_computing_structure_solution 'DIRDIF (Beurskens et al., 1999-2008)'
_diffrn_ambient_temperature 100(2)
_diffrn_detector_area_resol_mean 8.19
_diffrn_measured_fraction_theta_full 0.997
_diffrn_measured_fraction_theta_max 0.997
_diffrn_measurement_device_type 'CCD-PXL-KAF2 (Bruker AXS Smart 1000)'
_diffrn_measurement_method '\f- and \w-scans'
_diffrn_radiation_monochromator graphite
_diffrn_radiation_probe x-ray
_diffrn_radiation_type MoK\a
_diffrn_radiation_wavelength 0.71073
_diffrn_reflns_av_R_equivalents 0.0776
_diffrn_reflns_av_sigmaI/netI 0.0754
_diffrn_reflns_limit_h_max 12
_diffrn_reflns_limit_h_min -12
_diffrn_reflns_limit_k_max 19
_diffrn_reflns_limit_k_min -21
_diffrn_reflns_limit_l_max 24
_diffrn_reflns_limit_l_min 0
_diffrn_reflns_number 50193
_diffrn_reflns_theta_full 30.03
_diffrn_reflns_theta_max 30.51
_diffrn_reflns_theta_min 2.36
_diffrn_source 'fine-focus sealed tube'
_exptl_absorpt_coefficient_mu 0.843
_exptl_absorpt_correction_T_max 0.7464
_exptl_absorpt_correction_T_min 0.6890
_exptl_absorpt_correction_type multi-scan
_exptl_absorpt_process_details
;
multi-scan from symmetry-related measurements (Blessing 1995)
SADABS (Sheldrick & Bruker AXS, 2004-2008)
;
_exptl_crystal_colour orange
_exptl_crystal_density_diffrn 1.486
_exptl_crystal_density_method 'not measured'
_exptl_crystal_description irregular
_exptl_crystal_F_000 952
_exptl_crystal_size_max 0.10
_exptl_crystal_size_mid 0.10
_exptl_crystal_size_min 0.08
_refine_diff_density_max 1.971
_refine_diff_density_min -1.004
_refine_diff_density_rms 0.154
_refine_ls_abs_structure_details 'Flack H D (1983), Acta Cryst. A39, 876-881'
_refine_ls_extinction_method none
_refine_ls_goodness_of_fit_ref 1.034
_refine_ls_hydrogen_treatment mixed
_refine_ls_matrix_type full
_refine_ls_number_parameters 537
_refine_ls_number_reflns 12526
_refine_ls_number_restraints 28
_refine_ls_restrained_S_all 1.033
_refine_ls_R_factor_all 0.0887
_refine_ls_R_factor_gt 0.0425
_refine_ls_shift/su_max 0.001
_refine_ls_shift/su_mean 0.000
_refine_ls_structure_factor_coef Fsqd
_refine_ls_weighting_details 'calc w=1/[\s^2^(Fo^2^)+(0.0250P)^2^+5.3639P] where P=(Fo^2^+2Fc^2^)/3'
_refine_ls_weighting_scheme calc
_refine_ls_wR_factor_gt 0.0816
_refine_ls_wR_factor_ref 0.1025
_reflns_number_gt 8307
_reflns_number_total 12526
_reflns_threshold_expression >2sigma(I)
_cod_data_source_file om2009638_si_001.cif
_cod_data_source_block 8
_cod_original_cell_volume 2057.5(16)
_cod_database_code 4067961
_audit_block_refno 934

loop_
_symmetry_equiv_pos_as_xyz
'x, y, z'
'-x, -y, -z'

loop_
_atom_site_label
_atom_site_type_symbol
_atom_site_fract_x
_atom_site_fract_y
_atom_site_fract_z
_atom_site_U_iso_or_equiv
_atom_site_adp_type
_atom_site_occupancy
_atom_site_symmetry_multiplicity
_atom_site_calc_flag
_atom_site_refinement_flags
C2 C 0.5093(4) 0.3336(3) 0.4183(2) 0.0213(8) Uani 1 1 d .
H2 H 0.4410 0.3771 0.4218 0.026 Uiso 1 1 calc R
C3 C 0.4653(5) 0.2579(3) 0.4475(2) 0.0246(9) Uani 1 1 d .
H3 H 0.3688 0.2502 0.4682 0.029 Uiso 1 1 calc R
C4 C 0.5623(5) 0.1970(3) 0.4455(2) 0.0229(8) Uani 1 1 d .
H4 H 0.5362 0.1469 0.4662 0.028 Uiso 1 1 calc R
C6 C 0.9285(5) 0.1600(3) 0.3791(2) 0.0207(8) Uani 1 1 d .
H6 H 0.9982 0.1179 0.3780 0.025 Uiso 1 1 calc R
C7 C 0.9710(4) 0.2322(3) 0.3473(2) 0.0160(7) Uani 1 1 d .
H7 H 1.0665 0.2373 0.3252 0.019 Uiso 1 1 calc R
C8 C 0.8751(4) 0.2962(2) 0.3478(2) 0.0133(6) Uani 1 1 d .
C9 C 0.7352(4) 0.2848(2) 0.3823(2) 0.0139(7) Uani 1 1 d .
C10 C 0.7022(4) 0.2084(3) 0.4126(2) 0.0160(7) Uani 1 1 d .
C11 C 0.9151(4) 0.3739(2) 0.3153(2) 0.0127(6) Uani 1 1 d .
C12 C 0.8286(4) 0.3832(2) 0.2479(2) 0.0131(6) Uani 1 1 d .
C13 C 0.9048(4) 0.4724(3) 0.2407(2) 0.0139(7) Uani 1 1 d .
C14 C 1.0425(4) 0.5145(2) 0.2997(2) 0.0131(6) Uani 1 1 d .
C15 C 1.0506(4) 0.4531(2) 0.3448(2) 0.0126(6) Uani 1 1 d .
C16 C 0.6751(4) 0.3195(3) 0.1993(2) 0.0160(7) Uani 1 1 d .
H16A H 0.6625 0.2532 0.2001 0.024 Uiso 1 1 calc R
H16B H 0.6707 0.3124 0.1409 0.024 Uiso 1 1 calc R
H16C H 0.5915 0.3509 0.2248 0.024 Uiso 1 1 calc R
C17 C 0.8448(5) 0.5146(3) 0.1836(2) 0.0220(8) Uani 1 1 d .
H17A H 0.7664 0.5517 0.2089 0.033 Uiso 1 1 calc R
H17B H 0.7978 0.4600 0.1292 0.033 Uiso 1 1 calc R
H17C H 0.9308 0.5598 0.1752 0.033 Uiso 1 1 calc R
C18 C 1.1556(4) 0.6110(3) 0.3180(2) 0.0194(7) Uani 1 1 d .
H18A H 1.1463 0.6283 0.2696 0.029 Uiso 1 1 calc R
H18B H 1.2616 0.6033 0.3286 0.029 Uiso 1 1 calc R
H18C H 1.1328 0.6644 0.3678 0.029 Uiso 1 1 calc R
C19 C 1.1703(4) 0.4784(3) 0.4190(2) 0.0196(7) Uani 1 1 d .
H19A H 1.2729 0.5040 0.4077 0.029 Uiso 1 1 calc R
H19B H 1.1722 0.4182 0.4287 0.029 Uiso 1 1 calc R
H19C H 1.1440 0.5296 0.4691 0.029 Uiso 1 1 calc R
C20 C 1.0062(4) 0.2679(3) 0.0790(2) 0.0201(8) Uani 1 1 d D
H20 H 0.918(3) 0.283(3) 0.057(2) 0.024 Uiso 1 1 d D
C21 C 0.9863(4) 0.2067(3) 0.1229(2) 0.0183(7) Uani 1 1 d D
H21 H 0.885(3) 0.184(3) 0.132(3) 0.022 Uiso 1 1 d D
C22 C 1.0999(4) 0.1442(3) 0.1299(3) 0.0236(8) Uani 1 1 d .
H22A H 1.0965 0.0893 0.0739 0.028 Uiso 1 1 calc R
H22B H 1.0675 0.1136 0.1690 0.028 Uiso 1 1 calc R
C23 C 1.2665(4) 0.2057(3) 0.1612(3) 0.0221(8) Uani 1 1 d .
H23A H 1.3223 0.1988 0.1122 0.026 Uiso 1 1 calc R
H23B H 1.3206 0.1789 0.1958 0.026 Uiso 1 1 calc R
C24 C 1.2725(4) 0.3167(3) 0.2136(2) 0.0162(7) Uani 1 1 d D
H24 H 1.313(4) 0.342(3) 0.2714(14) 0.019 Uiso 1 1 d D
C25 C 1.2802(4) 0.3869(3) 0.1775(2) 0.0179(7) Uani 1 1 d D
H25 H 1.333(4) 0.4528(18) 0.214(2) 0.021 Uiso 1 1 d D
C26 C 1.2768(4) 0.3613(3) 0.0843(2) 0.0218(8) Uani 1 1 d .
H26A H 1.3765 0.3442 0.0670 0.026 Uiso 1 1 calc R
H26B H 1.2663 0.4207 0.0739 0.026 Uiso 1 1 calc R
C27 C 1.1433(5) 0.2738(3) 0.0309(2) 0.0255(9) Uani 1 1 d .
H27A H 1.1091 0.2816 -0.0206 0.031 Uiso 1 1 calc R
H27B H 1.1800 0.2105 0.0135 0.031 Uiso 1 1 calc R
C52 C 0.6110(4) 0.5754(3) 0.3499(2) 0.0172(7) Uani 1 1 d .
H52 H 0.5472 0.5102 0.3318 0.021 Uiso 1 1 calc R
C53 C 0.7548(4) 0.5962(3) 0.3988(2) 0.0163(7) Uani 1 1 d .
H53 H 0.7875 0.5457 0.4116 0.020 Uiso 1 1 calc R
C56 C 0.8274(4) 0.9245(3) 0.4216(2) 0.0199(8) Uani 1 1 d .
H56 H 0.8853 0.9918 0.4457 0.024 Uiso 1 1 calc R
C57 C 0.6902(4) 0.9018(3) 0.3674(2) 0.0180(7) Uani 1 1 d .
H57 H 0.6602 0.9530 0.3547 0.022 Uiso 1 1 calc R
C58 C 0.5974(4) 0.8068(2) 0.3320(2) 0.0131(6) Uani 1 1 d .
C59 C 0.6498(4) 0.7344(2) 0.3554(2) 0.0126(6) Uani 1 1 d .
C60 C 0.7940(4) 0.7632(3) 0.4076(2) 0.0144(7) Uani 1 1 d .
C61 C 0.4511(4) 0.7809(2) 0.2755(2) 0.0132(6) Uani 1 1 d .
C62 C 0.4112(4) 0.7033(2) 0.1913(2) 0.0152(7) Uani 1 1 d .
C63 C 0.2539(4) 0.6985(3) 0.1607(2) 0.0142(7) Uani 1 1 d .
C64 C 0.2009(4) 0.7758(3) 0.2224(2) 0.0166(7) Uani 1 1 d .
C65 C 0.3233(4) 0.8289(2) 0.2932(2) 0.0141(7) Uani 1 1 d .
C66 C 0.5102(4) 0.6328(3) 0.1460(2) 0.0169(7) Uani 1 1 d .
H66A H 0.4817 0.5708 0.1540 0.025 Uiso 1 1 calc R
H66B H 0.6199 0.6640 0.1685 0.025 Uiso 1 1 calc R
H66C H 0.4936 0.6176 0.0858 0.025 Uiso 1 1 calc R
C67 C 0.1654(4) 0.6211(3) 0.0784(2) 0.0201(8) Uani 1 1 d .
H67A H 0.1304 0.5577 0.0835 0.030 Uiso 1 1 calc R
H67B H 0.2330 0.6114 0.0345 0.030 Uiso 1 1 calc R
H67C H 0.0750 0.6436 0.0635 0.030 Uiso 1 1 calc R
C68 C 0.0422(4) 0.7980(3) 0.2220(3) 0.0232(8) Uani 1 1 d .
H68A H -0.0098 0.7704 0.1638 0.035 Uiso 1 1 calc R
H68B H 0.0514 0.8706 0.2477 0.035 Uiso 1 1 calc R
H68C H -0.0188 0.7674 0.2541 0.035 Uiso 1 1 calc R
C69 C 0.3056(5) 0.9099(3) 0.3750(2) 0.0216(8) Uani 1 1 d .
H69A H 0.2313 0.8815 0.4034 0.032 Uiso 1 1 calc R
H69B H 0.2674 0.9621 0.3640 0.032 Uiso 1 1 calc R
H69C H 0.4066 0.9391 0.4110 0.032 Uiso 1 1 calc R
C70 C 0.4778(4) 0.8215(3) 0.0611(2) 0.0169(7) Uani 1 1 d D
H70 H 0.440(4) 0.7523(16) 0.028(2) 0.020 Uiso 1 1 d D
C71 C 0.6118(4) 0.8524(3) 0.1210(2) 0.0187(7) Uani 1 1 d D
H71 H 0.663(4) 0.802(2) 0.120(3) 0.022 Uiso 1 1 d D
C72 C 0.7165(5) 0.9564(3) 0.1571(3) 0.0237(8) Uani 1 1 d .
H72A H 0.7764 0.9652 0.1134 0.028 Uiso 1 1 calc R
H72B H 0.7914 0.9636 0.2047 0.028 Uiso 1 1 calc R
C73 C 0.6228(4) 1.0380(3) 0.1880(2) 0.0201(8) Uani 1 1 d .
H73A H 0.6874 1.0978 0.2350 0.024 Uiso 1 1 calc R
H73B H 0.5963 1.0574 0.1418 0.024 Uiso 1 1 calc R
C74 C 0.4734(4) 1.0027(3) 0.2178(2) 0.0170(7) Uani 1 1 d D
H74 H 0.474(5) 1.034(3) 0.2764(13) 0.020 Uiso 1 1 d D
C75 C 0.3301(4) 0.9622(3) 0.1650(2) 0.0163(7) Uani 1 1 d D
H75 H 0.238(3) 0.973(3) 0.189(2) 0.020 Uiso 1 1 d D
C76 C 0.3083(4) 0.9449(3) 0.0731(2) 0.0180(7) Uani 1 1 d .
H76A H 0.3192 1.0103 0.0693 0.022 Uiso 1 1 calc R
H76B H 0.2019 0.9053 0.0468 0.022 Uiso 1 1 calc R
C77 C 0.4263(5) 0.8898(3) 0.0241(2) 0.0183(7) Uani 1 1 d .
H77A H 0.3792 0.8494 -0.0353 0.022 Uiso 1 1 calc R
H77B H 0.5183 0.9393 0.0251 0.022 Uiso 1 1 calc R
C510 C 0.8470(4) 0.6899(3) 0.4275(2) 0.0158(7) Uani 1 1 d .
H510 H 0.9452 0.7057 0.4605 0.019 Uiso 1 1 calc R
N1 N 0.6378(3) 0.3476(2) 0.38688(19) 0.0173(6) Uani 1 1 d .
N5 N 0.7988(4) 0.1464(2) 0.41046(19) 0.0200(7) Uani 1 1 d .
N51 N 0.5578(3) 0.6397(2) 0.32737(17) 0.0143(6) Uani 1 1 d .
N55 N 0.8820(4) 0.8585(2) 0.44158(18) 0.0170(6) Uani 1 1 d .
Rh1 Rh 1.05567(3) 0.357314(19) 0.209654(16) 0.01127(6) Uani 1 1 d .
Rh51 Rh 0.41270(3) 0.845585(19) 0.180835(16) 0.01179(6) Uani 1 1 d .

loop_
_atom_site_aniso_label
_atom_site_aniso_U_11
_atom_site_aniso_U_22
_atom_site_aniso_U_33
_atom_site_aniso_U_23
_atom_site_aniso_U_13
_atom_site_aniso_U_12
C2 0.021(2) 0.0245(19) 0.0179(18) 0.0074(15) 0.0030(15) 0.0079(15)
C3 0.022(2) 0.030(2) 0.0208(19) 0.0098(17) 0.0132(16) 0.0027(16)
C4 0.032(2) 0.0171(18) 0.0179(18) 0.0087(15) 0.0069(16) -0.0025(16)
C6 0.026(2) 0.0166(17) 0.0207(18) 0.0079(15) -0.0005(15) 0.0069(15)
C7 0.0140(17) 0.0163(17) 0.0167(16) 0.0065(14) 0.0008(13) 0.0022(13)
C8 0.0151(17) 0.0114(15) 0.0103(15) 0.0025(12) -0.0012(12) 0.0009(12)
C9 0.0174(17) 0.0117(15) 0.0086(14) 0.0010(12) 0.0003(12) 0.0017(13)
C10 0.0237(19) 0.0129(16) 0.0103(15) 0.0045(13) 0.0026(13) 0.0016(13)
C11 0.0130(16) 0.0111(15) 0.0135(15) 0.0046(12) 0.0017(12) 0.0028(12)
C12 0.0119(16) 0.0133(15) 0.0135(15) 0.0038(13) 0.0015(12) 0.0053(12)
C13 0.0169(17) 0.0157(16) 0.0140(15) 0.0084(13) 0.0071(13) 0.0090(13)
C14 0.0144(17) 0.0109(15) 0.0145(15) 0.0044(12) 0.0068(13) 0.0041(12)
C15 0.0123(16) 0.0116(15) 0.0129(15) 0.0038(12) 0.0031(12) 0.0031(12)
C16 0.0117(16) 0.0184(17) 0.0169(16) 0.0055(14) 0.0008(13) 0.0055(13)
C17 0.025(2) 0.027(2) 0.0199(18) 0.0137(16) 0.0047(15) 0.0111(16)
C18 0.0173(18) 0.0142(17) 0.0273(19) 0.0097(15) 0.0066(15) 0.0012(14)
C19 0.0173(18) 0.0183(18) 0.0191(17) 0.0055(14) -0.0024(14) 0.0008(14)
C20 0.0158(18) 0.0214(18) 0.0168(17) 0.0009(14) -0.0019(14) 0.0071(15)
C21 0.0153(18) 0.0124(16) 0.0209(18) 0.0007(14) 0.0010(14) 0.0033(13)
C22 0.021(2) 0.0125(17) 0.034(2) 0.0053(16) 0.0032(16) 0.0053(14)
C23 0.0165(18) 0.0185(18) 0.029(2) 0.0067(16) 0.0016(15) 0.0071(14)
C24 0.0076(16) 0.0195(17) 0.0216(17) 0.0084(14) 0.0007(13) 0.0037(13)
C25 0.0121(17) 0.0179(17) 0.0215(18) 0.0051(15) 0.0067(14) 0.0041(14)
C26 0.0201(19) 0.026(2) 0.0219(18) 0.0111(16) 0.0103(15) 0.0074(15)
C27 0.026(2) 0.034(2) 0.0182(18) 0.0085(17) 0.0068(16) 0.0162(18)
C52 0.026(2) 0.0116(15) 0.0155(16) 0.0062(13) 0.0068(14) 0.0054(14)
C53 0.0252(19) 0.0159(16) 0.0141(16) 0.0094(13) 0.0059(14) 0.0111(14)
C56 0.0194(19) 0.0163(17) 0.0210(18) 0.0080(15) 0.0003(14) -0.0035(14)
C57 0.0240(19) 0.0103(16) 0.0204(17) 0.0081(14) 0.0012(15) 0.0021(14)
C58 0.0143(16) 0.0106(15) 0.0138(15) 0.0050(12) 0.0027(13) 0.0014(12)
C59 0.0149(17) 0.0125(15) 0.0128(15) 0.0073(13) 0.0039(12) 0.0035(12)
C60 0.0137(17) 0.0169(16) 0.0131(15) 0.0060(13) 0.0035(13) 0.0043(13)
C61 0.0136(16) 0.0120(15) 0.0155(16) 0.0083(13) 0.0013(13) 0.0002(12)
C62 0.0173(17) 0.0119(15) 0.0183(17) 0.0090(13) 0.0027(13) 0.0015(13)
C63 0.0140(17) 0.0164(16) 0.0150(16) 0.0099(13) 0.0016(13) 0.0020(13)
C64 0.0165(18) 0.0189(17) 0.0174(17) 0.0111(14) 0.0024(14) 0.0023(14)
C65 0.0170(17) 0.0118(15) 0.0160(16) 0.0077(13) 0.0062(13) 0.0031(13)
C66 0.0214(19) 0.0126(16) 0.0149(16) 0.0037(13) 0.0016(14) 0.0040(14)
C67 0.0208(19) 0.0188(18) 0.0175(17) 0.0066(14) -0.0040(14) 0.0011(14)
C68 0.0169(19) 0.029(2) 0.027(2) 0.0136(17) 0.0037(15) 0.0060(15)
C69 0.024(2) 0.0210(19) 0.0185(18) 0.0054(15) 0.0052(15) 0.0072(15)
C70 0.025(2) 0.0140(16) 0.0144(16) 0.0071(13) 0.0085(14) 0.0070(14)
C71 0.0200(19) 0.0205(18) 0.0258(19) 0.0161(16) 0.0131(15) 0.0106(15)
C72 0.020(2) 0.024(2) 0.029(2) 0.0139(17) 0.0057(16) 0.0012(15)
C73 0.0225(19) 0.0144(17) 0.0180(17) 0.0049(14) -0.0027(15) -0.0028(14)
C74 0.026(2) 0.0120(16) 0.0129(16) 0.0047(13) 0.0056(14) 0.0031(14)
C75 0.0223(19) 0.0124(16) 0.0166(16) 0.0072(13) 0.0065(14) 0.0059(14)
C76 0.025(2) 0.0151(17) 0.0156(16) 0.0078(14) 0.0006(14) 0.0054(14)
C77 0.029(2) 0.0138(16) 0.0133(16) 0.0065(13) 0.0061(14) 0.0037(14)
C510 0.0198(18) 0.0164(16) 0.0131(15) 0.0061(13) 0.0019(13) 0.0090(14)
N1 0.0153(15) 0.0167(15) 0.0184(15) 0.0053(12) 0.0042(12) 0.0042(12)
N5 0.0255(17) 0.0148(15) 0.0206(15) 0.0098(12) 0.0012(13) 0.0014(12)
N51 0.0167(15) 0.0128(14) 0.0135(13) 0.0058(11) 0.0032(11) 0.0023(11)
N55 0.0174(15) 0.0170(15) 0.0159(14) 0.0076(12) -0.0002(12) 0.0012(12)
Rh1 0.01044(13) 0.01119(13) 0.01193(13) 0.00419(10) 0.00188(10) 0.00304(10)
Rh51 0.01395(14) 0.01069(13) 0.01235(13) 0.00614(10) 0.00238(10) 0.00327(10)

loop_
_atom_type_symbol
_atom_type_description
_atom_type_scat_dispersion_real
_atom_type_scat_dispersion_imag
_atom_type_scat_source
C C 0.0033 0.0016 'International Tables Vol C Tables 4.2.6.8 and 6.1.1.4'
H H 0.0000 0.0000 'International Tables Vol C Tables 4.2.6.8 and 6.1.1.4'
N N 0.0061 0.0033 'International Tables Vol C Tables 4.2.6.8 and 6.1.1.4'
Rh Rh -1.1178 0.9187 'International Tables Vol C Tables 4.2.6.8 and 6.1.1.4'

loop_
_geom_angle_atom_site_label_1
_geom_angle_atom_site_label_2
_geom_angle_atom_site_label_3
_geom_angle
N1 C2 C3 124.3(4)
N1 C2 H2 117.8
C3 C2 H2 117.8
C4 C3 C2 119.0(4)
C4 C3 H3 120.5
C2 C3 H3 120.5
C3 C4 C10 119.3(3)
C3 C4 H4 120.4
C10 C4 H4 120.4
N5 C6 C7 124.5(3)
N5 C6 H6 117.8
C7 C6 H6 117.8
C8 C7 C6 120.5(3)
C8 C7 H7 119.8
C6 C7 H7 119.8
C7 C8 C9 116.6(3)
C7 C8 C11 122.6(3)
C9 C8 C11 120.8(3)
N1 C9 C8 119.5(3)
N1 C9 C10 122.0(3)
C8 C9 C10 118.5(3)
N5 C10 C4 118.8(3)
N5 C10 C9 123.2(3)
C4 C10 C9 118.0(3)
C15 C11 C12 107.0(3)
C15 C11 C8 125.8(3)
C12 C11 C8 127.2(3)
C15 C11 Rh1 71.08(19)
C12 C11 Rh1 69.66(19)
C8 C11 Rh1 123.4(2)
C13 C12 C11 108.4(3)
C13 C12 C16 124.4(3)
C11 C12 C16 126.8(3)
C13 C12 Rh1 74.21(19)
C11 C12 Rh1 72.65(19)
C16 C12 Rh1 124.7(2)
C14 C13 C12 107.7(3)
C14 C13 C17 126.7(3)
C12 C13 C17 125.6(3)
C14 C13 Rh1 71.91(19)
C12 C13 Rh1 68.47(18)
C17 C13 Rh1 126.9(2)
C13 C14 C15 108.2(3)
C13 C14 C18 126.9(3)
C15 C14 C18 124.7(3)
C13 C14 Rh1 71.85(19)
C15 C14 Rh1 69.76(18)
C18 C14 Rh1 127.7(2)
C11 C15 C14 108.4(3)
C11 C15 C19 126.4(3)
C14 C15 C19 124.5(3)
C11 C15 Rh1 71.73(19)
C14 C15 Rh1 73.19(19)
C19 C15 Rh1 128.0(2)
C12 C16 H16A 109.5
C12 C16 H16B 109.5
H16A C16 H16B 109.5
C12 C16 H16C 109.5
H16A C16 H16C 109.5
H16B C16 H16C 109.5
C13 C17 H17A 109.5
C13 C17 H17B 109.5
H17A C17 H17B 109.5
C13 C17 H17C 109.5
H17A C17 H17C 109.5
H17B C17 H17C 109.5
C14 C18 H18A 109.5
C14 C18 H18B 109.5
H18A C18 H18B 109.5
C14 C18 H18C 109.5
H18A C18 H18C 109.5
H18B C18 H18C 109.5
C15 C19 H19A 109.5
C15 C19 H19B 109.5
H19A C19 H19B 109.5
C15 C19 H19C 109.5
H19A C19 H19C 109.5
H19B C19 H19C 109.5
C21 C20 C27 122.0(3)
C21 C20 Rh1 70.4(2)
C27 C20 Rh1 114.7(3)
C21 C20 H20 120(3)
C27 C20 H20 113(3)
Rh1 C20 H20 109(3)
C20 C21 C22 123.9(3)
C20 C21 Rh1 70.8(2)
C22 C21 Rh1 112.8(2)
C20 C21 H21 118(3)
C22 C21 H21 114(3)
Rh1 C21 H21 105(2)
C21 C22 C23 112.5(3)
C21 C22 H22A 109.1
C23 C22 H22A 109.1
C21 C22 H22B 109.1
C23 C22 H22B 109.1
H22A C22 H22B 107.8
C22 C23 C24 112.2(3)
C22 C23 H23A 109.2
C24 C23 H23A 109.2
C22 C23 H23B 109.2
C24 C23 H23B 109.2
H23A C23 H23B 107.9
C25 C24 C23 122.4(3)
C25 C24 Rh1 70.2(2)
C23 C24 Rh1 114.2(2)
C25 C24 H24 117(2)
C23 C24 H24 116(2)
Rh1 C24 H24 106(2)
C24 C25 C26 124.7(3)
C24 C25 Rh1 70.7(2)
C26 C25 Rh1 112.2(2)
C24 C25 H25 115(2)
C26 C25 H25 115(3)
Rh1 C25 H25 110(2)
C25 C26 C27 112.2(3)
C25 C26 H26A 109.2
C27 C26 H26A 109.2
C25 C26 H26B 109.2
C27 C26 H26B 109.2
H26A C26 H26B 107.9
C20 C27 C26 111.5(3)
C20 C27 H27A 109.3
C26 C27 H27A 109.3
C20 C27 H27B 109.3
C26 C27 H27B 109.3
H27A C27 H27B 108.0
N51 C52 C53 124.8(3)
N51 C52 H52 117.6
C53 C52 H52 117.6
C510 C53 C52 118.9(3)
C510 C53 H53 120.5
C52 C53 H53 120.5
N55 C56 C57 124.3(3)
N55 C56 H56 117.9
C57 C56 H56 117.9
C58 C57 C56 121.4(3)
C58 C57 H57 119.3
C56 C57 H57 119.3
C57 C58 C59 115.8(3)
C57 C58 C61 122.6(3)
C59 C58 C61 121.6(3)
N51 C59 C60 122.1(3)
N51 C59 C58 119.2(3)
C60 C59 C58 118.8(3)
N55 C60 C510 118.5(3)
N55 C60 C59 123.3(3)
C510 C60 C59 118.2(3)
C65 C61 C62 107.1(3)
C65 C61 C58 126.4(3)
C62 C61 C58 126.4(3)
C65 C61 Rh51 71.00(19)
C62 C61 Rh51 68.89(19)
C58 C61 Rh51 124.5(2)
C63 C62 C61 108.4(3)
C63 C62 C66 125.3(3)
C61 C62 C66 126.0(3)
C63 C62 Rh51 73.79(19)
C61 C62 Rh51 73.41(19)
C66 C62 Rh51 123.3(2)
C64 C63 C62 107.8(3)
C64 C63 C67 127.8(3)
C62 C63 C67 124.4(3)
C64 C63 Rh51 72.2(2)
C62 C63 Rh51 68.65(19)
C67 C63 Rh51 126.0(2)
C63 C64 C65 108.6(3)
C63 C64 C68 128.0(3)
C65 C64 C68 123.2(3)
C63 C64 Rh51 71.7(2)
C65 C64 Rh51 70.3(2)
C68 C64 Rh51 127.7(3)
C61 C65 C64 107.9(3)
C61 C65 C69 127.1(3)
C64 C65 C69 124.5(3)
C61 C65 Rh51 72.01(19)
C64 C65 Rh51 72.3(2)
C69 C65 Rh51 128.0(2)
C62 C66 H66A 109.5
C62 C66 H66B 109.5
H66A C66 H66B 109.5
C62 C66 H66C 109.5
H66A C66 H66C 109.5
H66B C66 H66C 109.5
C63 C67 H67A 109.5
C63 C67 H67B 109.5
H67A C67 H67B 109.5
C63 C67 H67C 109.5
H67A C67 H67C 109.5
H67B C67 H67C 109.5
C64 C68 H68A 109.5
C64 C68 H68B 109.5
H68A C68 H68B 109.5
C64 C68 H68C 109.5
H68A C68 H68C 109.5
H68B C68 H68C 109.5
C65 C69 H69A 109.5
C65 C69 H69B 109.5
H69A C69 H69B 109.5
C65 C69 H69C 109.5
H69A C69 H69C 109.5
H69B C69 H69C 109.5
C71 C70 C77 122.6(3)
C71 C70 Rh51 70.2(2)
C77 C70 Rh51 114.0(2)
C71 C70 H70 119(2)
C77 C70 H70 115(2)
Rh51 C70 H70 105(2)
C70 C71 C72 124.4(3)
C70 C71 Rh51 70.7(2)
C72 C71 Rh51 112.5(3)
C70 C71 H71 116(3)
C72 C71 H71 114(3)
Rh51 C71 H71 110(3)
C71 C72 C73 111.7(3)
C71 C72 H72A 109.3
C73 C72 H72A 109.3
C71 C72 H72B 109.3
C73 C72 H72B 109.3
H72A C72 H72B 108.0
C74 C73 C72 111.8(3)
C74 C73 H73A 109.3
C72 C73 H73A 109.3
C74 C73 H73B 109.3
C72 C73 H73B 109.3
H73A C73 H73B 107.9
C75 C74 C73 122.3(3)
C75 C74 Rh51 70.1(2)
C73 C74 Rh51 113.9(2)
C75 C74 H74 119(3)
C73 C74 H74 114(3)
Rh51 C74 H74 108(2)
C74 C75 C76 124.3(3)
C74 C75 Rh51 71.2(2)
C76 C75 Rh51 111.5(2)
C74 C75 H75 119(2)
C76 C75 H75 111(2)
Rh51 C75 H75 112(2)
C75 C76 C77 112.2(3)
C75 C76 H76A 109.2
C77 C76 H76A 109.2
C75 C76 H76B 109.2
C77 C76 H76B 109.2
H76A C76 H76B 107.9
C70 C77 C76 111.9(3)
C70 C77 H77A 109.2
C76 C77 H77A 109.2
C70 C77 H77B 109.2
C76 C77 H77B 109.2
H77A C77 H77B 107.9
C53 C510 C60 118.9(3)
C53 C510 H510 120.5
C60 C510 H510 120.5
C2 N1 C9 117.4(3)
C6 N5 C10 116.6(3)
C52 N51 C59 117.1(3)
C56 N55 C60 116.3(3)
C21 Rh1 C20 38.83(15)
C21 Rh1 C25 97.63(14)
C20 Rh1 C25 81.18(15)
C21 Rh1 C24 81.56(14)
C20 Rh1 C24 90.44(14)
C25 Rh1 C24 39.09(14)
C21 Rh1 C12 99.21(14)
C20 Rh1 C12 104.40(13)
C25 Rh1 C12 158.85(14)
C24 Rh1 C12 157.35(14)
C21 Rh1 C15 139.82(14)
C20 Rh1 C15 166.86(13)
C25 Rh1 C15 110.54(13)
C24 Rh1 C15 102.41(13)
C12 Rh1 C15 62.52(12)
C21 Rh1 C11 106.26(14)
C20 Rh1 C11 132.56(14)
C25 Rh1 C11 145.49(13)
C24 Rh1 C11 120.17(13)
C12 Rh1 C11 37.68(12)
C15 Rh1 C11 37.19(12)
C21 Rh1 C13 125.69(14)
C20 Rh1 C13 107.62(13)
C25 Rh1 C13 121.54(14)
C24 Rh1 C13 152.21(13)
C12 Rh1 C13 37.32(12)
C15 Rh1 C13 61.59(12)
C11 Rh1 C13 62.03(12)
C21 Rh1 C14 160.64(13)
C20 Rh1 C14 137.48(14)
C25 Rh1 C14 100.09(13)
C24 Rh1 C14 117.34(13)
C12 Rh1 C14 61.82(12)
C15 Rh1 C14 37.04(12)
C11 Rh1 C14 61.78(12)
C13 Rh1 C14 36.24(12)
C71 Rh51 C75 98.28(14)
C71 Rh51 C70 39.15(15)
C75 Rh51 C70 81.85(14)
C71 Rh51 C74 81.43(14)
C75 Rh51 C74 38.76(14)
C70 Rh51 C74 90.26(14)
C71 Rh51 C62 98.22(14)
C75 Rh51 C62 159.97(14)
C70 Rh51 C62 104.29(13)
C74 Rh51 C62 156.60(14)
C71 Rh51 C65 143.59(14)
C75 Rh51 C65 108.43(13)
C70 Rh51 C65 165.46(13)
C74 Rh51 C65 104.20(13)
C62 Rh51 C65 62.59(13)
C71 Rh51 C61 108.92(14)
C75 Rh51 C61 142.68(13)
C70 Rh51 C61 135.07(13)
C74 Rh51 C61 120.17(13)
C62 Rh51 C61 37.70(12)
C65 Rh51 C61 36.99(12)
C71 Rh51 C63 122.26(14)
C75 Rh51 C63 122.68(14)
C70 Rh51 C63 104.12(13)
C74 Rh51 C63 155.32(14)
C62 Rh51 C63 37.56(12)
C65 Rh51 C63 61.84(12)
C61 Rh51 C63 62.14(12)
C71 Rh51 C64 158.09(14)
C75 Rh51 C64 99.74(14)
C70 Rh51 C64 132.45(14)
C74 Rh51 C64 120.47(14)
C62 Rh51 C64 61.88(13)
C65 Rh51 C64 37.38(12)
C61 Rh51 C64 61.76(13)
C63 Rh51 C64 36.11(12)

loop_
_geom_bond_atom_site_label_1
_geom_bond_atom_site_label_2
_geom_bond_distance
C2 N1 1.307(5)
C2 C3 1.416(5)
C2 H2 0.9500
C3 C4 1.348(6)
C3 H3 0.9500
C4 C10 1.403(5)
C4 H4 0.9500
C6 N5 1.315(5)
C6 C7 1.401(5)
C6 H6 0.9500
C7 C8 1.382(5)
C7 H7 0.9500
C8 C9 1.418(5)
C8 C11 1.477(5)
C9 N1 1.364(4)
C9 C10 1.426(5)
C10 N5 1.359(5)
C11 C15 1.426(5)
C11 C12 1.435(5)
C11 Rh1 2.240(3)
C12 C13 1.434(5)
C12 C16 1.493(5)
C12 Rh1 2.201(3)
C13 C14 1.416(5)
C13 C17 1.492(5)
C13 Rh1 2.277(3)
C14 C15 1.433(5)
C14 C18 1.501(5)
C14 Rh1 2.277(3)
C15 C19 1.503(5)
C15 Rh1 2.232(3)
C16 H16A 0.9800
C16 H16B 0.9800
C16 H16C 0.9800
C17 H17A 0.9800
C17 H17B 0.9800
C17 H17C 0.9800
C18 H18A 0.9800
C18 H18B 0.9800
C18 H18C 0.9800
C19 H19A 0.9800
C19 H19B 0.9800
C19 H19C 0.9800
C20 C21 1.400(5)
C20 C27 1.522(5)
C20 Rh1 2.109(4)
C20 H20 0.942(19)
C21 C22 1.517(5)
C21 Rh1 2.103(4)
C21 H21 0.944(19)
C22 C23 1.527(5)
C22 H22A 0.9900
C22 H22B 0.9900
C23 C24 1.531(5)
C23 H23A 0.9900
C23 H23B 0.9900
C24 C25 1.413(5)
C24 Rh1 2.115(3)
C24 H24 0.949(19)
C25 C26 1.515(5)
C25 Rh1 2.109(4)
C25 H25 0.947(19)
C26 C27 1.524(6)
C26 H26A 0.9900
C26 H26B 0.9900
C27 H27A 0.9900
C27 H27B 0.9900
C52 N51 1.317(4)
C52 C53 1.402(5)
C52 H52 0.9500
C53 C510 1.362(5)
C53 H53 0.9500
C56 N55 1.321(5)
C56 C57 1.396(5)
C56 H56 0.9500
C57 C58 1.376(5)
C57 H57 0.9500
C58 C59 1.433(5)
C58 C61 1.473(5)
C59 N51 1.374(4)
C59 C60 1.415(5)
C60 N55 1.364(4)
C60 C510 1.415(5)
C61 C65 1.428(5)
C61 C62 1.440(5)
C61 Rh51 2.257(3)
C62 C63 1.438(5)
C62 C66 1.499(5)
C62 Rh51 2.197(3)
C63 C64 1.406(5)
C63 C67 1.499(5)
C63 Rh51 2.265(3)
C64 C65 1.447(5)
C64 C68 1.497(5)
C64 Rh51 2.271(4)
C65 C69 1.501(5)
C65 Rh51 2.243(3)
C66 H66A 0.9800
C66 H66B 0.9800
C66 H66C 0.9800
C67 H67A 0.9800
C67 H67B 0.9800
C67 H67C 0.9800
C68 H68A 0.9800
C68 H68B 0.9800
C68 H68C 0.9800
C69 H69A 0.9800
C69 H69B 0.9800
C69 H69C 0.9800
C70 C71 1.411(5)
C70 C77 1.521(5)
C70 Rh51 2.110(4)
C70 H70 0.944(19)
C71 C72 1.518(5)
C71 Rh51 2.103(4)
C71 H71 0.937(19)
C72 C73 1.532(5)
C72 H72A 0.9900
C72 H72B 0.9900
C73 C74 1.527(5)
C73 H73A 0.9900
C73 H73B 0.9900
C74 C75 1.404(5)
C74 Rh51 2.122(4)
C74 H74 0.942(19)
C75 C76 1.517(5)
C75 Rh51 2.108(4)
C75 H75 0.943(19)
C76 C77 1.532(5)
C76 H76A 0.9900
C76 H76B 0.9900
C77 H77A 0.9900
C77 H77B 0.9900
C510 H510 0.9500

loop_
_geom_torsion_atom_site_label_1
_geom_torsion_atom_site_label_2
_geom_torsion_atom_site_label_3
_geom_torsion_atom_site_label_4
_geom_torsion
N1 C2 C3 C4 1.9(6)
C2 C3 C4 C10 -1.7(6)
N5 C6 C7 C8 0.5(6)
C6 C7 C8 C9 0.5(5)
C6 C7 C8 C11 179.7(3)
C7 C8 C9 N1 178.1(3)
C11 C8 C9 N1 -1.1(5)
C7 C8 C9 C10 -1.0(5)
C11 C8 C9 C10 179.9(3)
C3 C4 C10 N5 -179.7(3)
C3 C4 C10 C9 -0.1(5)
N1 C9 C10 N5 -178.6(3)
C8 C9 C10 N5 0.5(5)
N1 C9 C10 C4 1.9(5)
C8 C9 C10 C4 -179.1(3)
C7 C8 C11 C15 -58.6(5)
C9 C8 C11 C15 120.6(4)
C7 C8 C11 C12 120.0(4)
C9 C8 C11 C12 -60.9(5)
C7 C8 C11 Rh1 31.2(4)
C9 C8 C11 Rh1 -149.6(3)
C15 C11 C12 C13 -4.5(4)
C8 C11 C12 C13 176.8(3)
Rh1 C11 C12 C13 -66.1(2)
C15 C11 C12 C16 -177.6(3)
C8 C11 C12 C16 3.6(6)
Rh1 C11 C12 C16 120.7(3)
C15 C11 C12 Rh1 61.6(2)
C8 C11 C12 Rh1 -117.1(3)
C11 C12 C13 C14 3.5(4)
C16 C12 C13 C14 176.9(3)
Rh1 C12 C13 C14 -61.6(2)
C11 C12 C13 C17 -174.1(3)
C16 C12 C13 C17 -0.7(5)
Rh1 C12 C13 C17 120.8(3)
C11 C12 C13 Rh1 65.1(2)
C16 C12 C13 Rh1 -121.5(3)
C12 C13 C14 C15 -1.2(4)
C17 C13 C14 C15 176.4(3)
Rh1 C13 C14 C15 -60.6(2)
C12 C13 C14 C18 -176.7(3)
C17 C13 C14 C18 0.9(6)
Rh1 C13 C14 C18 124.0(3)
C12 C13 C14 Rh1 59.4(2)
C17 C13 C14 Rh1 -123.0(3)
C12 C11 C15 C14 3.8(4)
C8 C11 C15 C14 -177.5(3)
Rh1 C11 C15 C14 64.5(2)
C12 C11 C15 C19 175.1(3)
C8 C11 C15 C19 -6.1(5)
Rh1 C11 C15 C19 -124.2(3)
C12 C11 C15 Rh1 -60.7(2)
C8 C11 C15 Rh1 118.0(3)
C13 C14 C15 C11 -1.6(4)
C18 C14 C15 C11 174.0(3)
Rh1 C14 C15 C11 -63.5(2)
C13 C14 C15 C19 -173.2(3)
C18 C14 C15 C19 2.4(5)
Rh1 C14 C15 C19 124.9(3)
C13 C14 C15 Rh1 61.9(2)
C18 C14 C15 Rh1 -122.5(3)
C27 C20 C21 C22 2.4(5)
Rh1 C20 C21 C22 -105.1(3)
C27 C20 C21 Rh1 107.5(3)
C20 C21 C22 C23 52.4(5)
Rh1 C21 C22 C23 -29.1(4)
C21 C22 C23 C24 25.3(5)
C22 C23 C24 C25 -91.4(4)
C22 C23 C24 Rh1 -10.3(4)
C23 C24 C25 C26 2.6(5)
Rh1 C24 C25 C26 -104.1(4)
C23 C24 C25 Rh1 106.7(3)
C24 C25 C26 C27 49.7(5)
Rh1 C25 C26 C27 -31.5(4)
C21 C20 C27 C26 -94.6(4)
Rh1 C20 C27 C26 -13.2(4)
C25 C26 C27 C20 28.8(5)
N51 C52 C53 C510 1.7(5)
N55 C56 C57 C58 2.0(6)
C56 C57 C58 C59 0.8(5)
C56 C57 C58 C61 179.3(3)
C57 C58 C59 N51 175.4(3)
C61 C58 C59 N51 -3.1(5)
C57 C58 C59 C60 -3.7(5)
C61 C58 C59 C60 177.8(3)
N51 C59 C60 N55 -174.8(3)
C58 C59 C60 N55 4.3(5)
N51 C59 C60 C510 3.2(5)
C58 C59 C60 C510 -177.7(3)
C57 C58 C61 C65 -54.7(5)
C59 C58 C61 C65 123.6(4)
C57 C58 C61 C62 124.2(4)
C59 C58 C61 C62 -57.5(5)
C57 C58 C61 Rh51 36.2(5)
C59 C58 C61 Rh51 -145.4(3)
C65 C61 C62 C63 -5.0(4)
C58 C61 C62 C63 175.9(3)
Rh51 C61 C62 C63 -66.1(2)
C65 C61 C62 C66 -179.5(3)
C58 C61 C62 C66 1.4(6)
Rh51 C61 C62 C66 119.4(3)
C65 C61 C62 Rh51 61.0(2)
C58 C61 C62 Rh51 -118.0(3)
C61 C62 C63 C64 3.9(4)
C66 C62 C63 C64 178.5(3)
Rh51 C62 C63 C64 -61.9(2)
C61 C62 C63 C67 -174.4(3)
C66 C62 C63 C67 0.2(5)
Rh51 C62 C63 C67 119.8(3)
C61 C62 C63 Rh51 65.8(2)
C66 C62 C63 Rh51 -119.6(3)
C62 C63 C64 C65 -1.3(4)
C67 C63 C64 C65 176.9(3)
Rh51 C63 C64 C65 -60.9(2)
C62 C63 C64 C68 -176.3(3)
C67 C63 C64 C68 1.9(6)
Rh51 C63 C64 C68 124.1(4)
C62 C63 C64 Rh51 59.7(2)
C67 C63 C64 Rh51 -122.1(4)
C62 C61 C65 C64 4.2(4)
C58 C61 C65 C64 -176.7(3)
Rh51 C61 C65 C64 63.9(2)
C62 C61 C65 C69 175.8(3)
C58 C61 C65 C69 -5.1(6)
Rh51 C61 C65 C69 -124.5(4)
C62 C61 C65 Rh51 -59.7(2)
C58 C61 C65 Rh51 119.4(3)
C63 C64 C65 C61 -1.9(4)
C68 C64 C65 C61 173.5(3)
Rh51 C64 C65 C61 -63.7(2)
C63 C64 C65 C69 -173.7(3)
C68 C64 C65 C69 1.6(6)
Rh51 C64 C65 C69 124.5(3)
C63 C64 C65 Rh51 61.8(2)
C68 C64 C65 Rh51 -122.9(3)
C77 C70 C71 C72 1.9(5)
Rh51 C70 C71 C72 -104.6(4)
C77 C70 C71 Rh51 106.5(3)
C70 C71 C72 C73 49.2(5)
Rh51 C71 C72 C73 -32.1(4)
C71 C72 C73 C74 29.7(4)
C72 C73 C74 C75 -94.9(4)
C72 C73 C74 Rh51 -14.1(4)
C73 C74 C75 C76 2.7(5)
Rh51 C74 C75 C76 -103.6(3)
C73 C74 C75 Rh51 106.3(3)
C74 C75 C76 C77 49.1(5)
Rh51 C75 C76 C77 -32.1(4)
C71 C70 C77 C76 -93.6(4)
Rh51 C70 C77 C76 -12.6(4)
C75 C76 C77 C70 29.0(4)
C52 C53 C510 C60 0.4(5)
N55 C60 C510 C53 175.4(3)
C59 C60 C510 C53 -2.6(5)
C3 C2 N1 C9 -0.2(5)
C8 C9 N1 C2 179.2(3)
C10 C9 N1 C2 -1.7(5)
C7 C6 N5 C10 -1.0(5)
C4 C10 N5 C6 -179.9(3)
C9 C10 N5 C6 0.5(5)
C53 C52 N51 C59 -1.2(5)
C60 C59 N51 C52 -1.3(5)
C58 C59 N51 C52 179.6(3)
C57 C56 N55 C60 -1.6(5)
C510 C60 N55 C56 -179.6(3)
C59 C60 N55 C56 -1.6(5)
C22 C21 Rh1 C20 119.6(4)
C20 C21 Rh1 C25 -65.6(2)
C22 C21 Rh1 C25 54.0(3)
C20 C21 Rh1 C24 -101.3(2)
C22 C21 Rh1 C24 18.2(3)
C20 C21 Rh1 C12 101.6(2)
C22 C21 Rh1 C12 -138.8(3)
C20 C21 Rh1 C15 159.4(2)
C22 C21 Rh1 C15 -81.0(3)
C20 C21 Rh1 C11 139.6(2)
C22 C21 Rh1 C11 -100.8(3)
C20 C21 Rh1 C13 72.7(3)
C22 C21 Rh1 C13 -167.7(2)
C20 C21 Rh1 C14 90.6(5)
C22 C21 Rh1 C14 -149.8(4)
C27 C20 Rh1 C21 -117.0(4)
C21 C20 Rh1 C25 114.0(2)
C27 C20 Rh1 C25 -3.0(3)
C21 C20 Rh1 C24 75.9(2)
C27 C20 Rh1 C24 -41.1(3)
C21 C20 Rh1 C12 -86.8(2)
C27 C20 Rh1 C12 156.1(3)
C21 C20 Rh1 C15 -92.2(6)
C27 C20 Rh1 C15 150.8(5)
C21 C20 Rh1 C11 -57.7(3)
C27 C20 Rh1 C11 -174.7(2)
C21 C20 Rh1 C13 -125.6(2)
C27 C20 Rh1 C13 117.4(3)
C21 C20 Rh1 C14 -150.6(2)
C27 C20 Rh1 C14 92.3(3)
C24 C25 Rh1 C21 -66.4(2)
C26 C25 Rh1 C21 54.1(3)
C24 C25 Rh1 C20 -101.7(2)
C26 C25 Rh1 C20 18.8(3)
C26 C25 Rh1 C24 120.6(4)
C24 C25 Rh1 C12 151.0(3)
C26 C25 Rh1 C12 -88.4(4)
C24 C25 Rh1 C15 84.4(2)
C26 C25 Rh1 C15 -155.0(2)
C24 C25 Rh1 C11 67.5(3)
C26 C25 Rh1 C11 -172.0(2)
C24 C25 Rh1 C13 152.9(2)
C26 C25 Rh1 C13 -86.5(3)
C24 C25 Rh1 C14 121.4(2)
C26 C25 Rh1 C14 -118.1(3)
C25 C24 Rh1 C21 113.3(2)
C23 C24 Rh1 C21 -4.3(3)
C25 C24 Rh1 C20 75.4(2)
C23 C24 Rh1 C20 -42.2(3)
C23 C24 Rh1 C25 -117.6(4)
C25 C24 Rh1 C12 -153.0(3)
C23 C24 Rh1 C12 89.4(4)
C25 C24 Rh1 C15 -107.4(2)
C23 C24 Rh1 C15 135.0(3)
C25 C24 Rh1 C11 -142.7(2)
C23 C24 Rh1 C11 99.7(3)
C25 C24 Rh1 C13 -56.2(4)
C23 C24 Rh1 C13 -173.8(2)
C25 C24 Rh1 C14 -71.1(2)
C23 C24 Rh1 C14 171.3(2)
C13 C12 Rh1 C21 -139.7(2)
C11 C12 Rh1 C21 104.7(2)
C16 C12 Rh1 C21 -18.5(3)
C13 C12 Rh1 C20 -100.3(2)
C11 C12 Rh1 C20 144.1(2)
C16 C12 Rh1 C20 20.9(3)
C13 C12 Rh1 C25 2.7(5)
C11 C12 Rh1 C25 -112.9(4)
C16 C12 Rh1 C25 123.9(4)
C13 C12 Rh1 C24 130.2(3)
C11 C12 Rh1 C24 14.6(4)
C16 C12 Rh1 C24 -108.6(4)
C13 C12 Rh1 C15 78.3(2)
C11 C12 Rh1 C15 -37.29(19)
C16 C12 Rh1 C15 -160.5(3)
C13 C12 Rh1 C11 115.6(3)
C16 C12 Rh1 C11 -123.2(4)
C11 C12 Rh1 C13 -115.6(3)
C16 C12 Rh1 C13 121.2(4)
C13 C12 Rh1 C14 36.24(19)
C11 C12 Rh1 C14 -79.4(2)
C16 C12 Rh1 C14 157.4(3)
C11 C15 Rh1 C21 -32.6(3)
C14 C15 Rh1 C21 -149.1(2)
C19 C15 Rh1 C21 89.8(3)
C11 C15 Rh1 C20 43.7(7)
C14 C15 Rh1 C20 -72.9(7)
C19 C15 Rh1 C20 166.0(5)
C11 C15 Rh1 C25 -164.1(2)
C14 C15 Rh1 C25 79.3(2)
C19 C15 Rh1 C25 -41.7(3)
C11 C15 Rh1 C24 -124.1(2)
C14 C15 Rh1 C24 119.3(2)
C19 C15 Rh1 C24 -1.8(3)
C11 C15 Rh1 C12 37.79(19)
C14 C15 Rh1 C12 -78.8(2)
C19 C15 Rh1 C12 160.2(3)
C14 C15 Rh1 C11 -116.6(3)
C19 C15 Rh1 C11 122.4(4)
C11 C15 Rh1 C13 80.2(2)
C14 C15 Rh1 C13 -36.34(19)
C19 C15 Rh1 C13 -157.4(3)
C11 C15 Rh1 C14 116.6(3)
C19 C15 Rh1 C14 -121.0(4)
C15 C11 Rh1 C21 158.8(2)
C12 C11 Rh1 C21 -84.0(2)
C8 C11 Rh1 C21 37.8(3)
C15 C11 Rh1 C20 -167.7(2)
C12 C11 Rh1 C20 -50.5(3)
C8 C11 Rh1 C20 71.3(3)
C15 C11 Rh1 C25 26.9(3)
C12 C11 Rh1 C25 144.1(2)
C8 C11 Rh1 C25 -94.1(3)
C15 C11 Rh1 C24 69.2(2)
C12 C11 Rh1 C24 -173.56(19)
C8 C11 Rh1 C24 -51.7(3)
C15 C11 Rh1 C12 -117.2(3)
C8 C11 Rh1 C12 121.8(4)
C12 C11 Rh1 C15 117.2(3)
C8 C11 Rh1 C15 -121.0(4)
C15 C11 Rh1 C13 -79.0(2)
C12 C11 Rh1 C13 38.24(19)
C8 C11 Rh1 C13 160.1(3)
C15 C11 Rh1 C14 -37.69(19)
C12 C11 Rh1 C14 79.5(2)
C8 C11 Rh1 C14 -158.7(3)
C14 C13 Rh1 C21 170.1(2)
C12 C13 Rh1 C21 51.9(2)
C17 C13 Rh1 C21 -67.2(4)
C14 C13 Rh1 C20 -151.0(2)
C12 C13 Rh1 C20 90.8(2)
C17 C13 Rh1 C20 -28.3(4)
C14 C13 Rh1 C25 -60.7(2)
C12 C13 Rh1 C25 -178.85(19)
C17 C13 Rh1 C25 62.1(4)
C14 C13 Rh1 C24 -22.7(4)
C12 C13 Rh1 C24 -140.9(3)
C17 C13 Rh1 C24 100.1(4)
C14 C13 Rh1 C12 118.2(3)
C17 C13 Rh1 C12 -119.0(4)
C14 C13 Rh1 C15 37.15(19)
C12 C13 Rh1 C15 -81.0(2)
C17 C13 Rh1 C15 159.9(4)
C14 C13 Rh1 C11 79.6(2)
C12 C13 Rh1 C11 -38.61(19)
C17 C13 Rh1 C11 -157.7(4)
C12 C13 Rh1 C14 -118.2(3)
C17 C13 Rh1 C14 122.8(4)
C13 C14 Rh1 C21 -25.0(5)
C15 C14 Rh1 C21 93.2(4)
C18 C14 Rh1 C21 -148.0(4)
C13 C14 Rh1 C20 43.1(3)
C15 C14 Rh1 C20 161.2(2)
C18 C14 Rh1 C20 -79.9(4)
C13 C14 Rh1 C25 131.0(2)
C15 C14 Rh1 C25 -110.8(2)
C18 C14 Rh1 C25 8.0(3)
C13 C14 Rh1 C24 168.3(2)
C15 C14 Rh1 C24 -73.5(2)
C18 C14 Rh1 C24 45.3(3)
C13 C14 Rh1 C12 -37.32(19)
C15 C14 Rh1 C12 80.8(2)
C18 C14 Rh1 C12 -160.3(3)
C13 C14 Rh1 C15 -118.2(3)
C18 C14 Rh1 C15 118.8(4)
C13 C14 Rh1 C11 -80.3(2)
C15 C14 Rh1 C11 37.84(19)
C18 C14 Rh1 C11 156.7(3)
C15 C14 Rh1 C13 118.2(3)
C18 C14 Rh1 C13 -123.0(4)
C70 C71 Rh51 C75 -66.1(2)
C72 C71 Rh51 C75 54.1(3)
C72 C71 Rh51 C70 120.1(4)
C70 C71 Rh51 C74 -101.1(2)
C72 C71 Rh51 C74 19.0(3)
C70 C71 Rh51 C62 102.6(2)
C72 C71 Rh51 C62 -137.3(3)
C70 C71 Rh51 C65 156.6(2)
C72 C71 Rh51 C65 -83.3(3)
C70 C71 Rh51 C61 139.9(2)
C72 C71 Rh51 C61 -100.0(3)
C70 C71 Rh51 C63 71.4(2)
C72 C71 Rh51 C63 -168.4(2)
C70 C71 Rh51 C64 79.1(4)
C72 C71 Rh51 C64 -160.8(3)
C74 C75 Rh51 C71 -65.1(2)
C76 C75 Rh51 C71 55.3(3)
C74 C75 Rh51 C70 -100.7(2)
C76 C75 Rh51 C70 19.6(3)
C76 C75 Rh51 C74 120.3(4)
C74 C75 Rh51 C62 149.7(4)
C76 C75 Rh51 C62 -89.9(5)
C74 C75 Rh51 C65 89.9(2)
C76 C75 Rh51 C65 -149.8(2)
C74 C75 Rh51 C61 72.0(3)
C76 C75 Rh51 C61 -167.7(2)
C74 C75 Rh51 C63 157.7(2)
C76 C75 Rh51 C63 -81.9(3)
C74 C75 Rh51 C64 127.4(2)
C76 C75 Rh51 C64 -112.2(3)
C77 C70 Rh51 C71 -117.8(4)
C71 C70 Rh51 C75 114.0(2)
C77 C70 Rh51 C75 -3.8(3)
C71 C70 Rh51 C74 76.0(2)
C77 C70 Rh51 C74 -41.8(3)
C71 C70 Rh51 C62 -85.5(2)
C77 C70 Rh51 C62 156.7(3)
C71 C70 Rh51 C65 -110.0(5)
C77 C70 Rh51 C65 132.2(5)
C71 C70 Rh51 C61 -59.7(3)
C77 C70 Rh51 C61 -177.6(2)
C71 C70 Rh51 C63 -124.2(2)
C77 C70 Rh51 C63 117.9(3)
C71 C70 Rh51 C64 -150.2(2)
C77 C70 Rh51 C64 91.9(3)
C75 C74 Rh51 C71 114.9(2)
C73 C74 Rh51 C71 -2.6(3)
C73 C74 Rh51 C75 -117.4(3)
C75 C74 Rh51 C70 76.6(2)
C73 C74 Rh51 C70 -40.9(3)
C75 C74 Rh51 C62 -154.2(3)
C73 C74 Rh51 C62 88.3(4)
C75 C74 Rh51 C65 -101.9(2)
C73 C74 Rh51 C65 140.7(3)
C75 C74 Rh51 C61 -138.2(2)
C73 C74 Rh51 C61 104.4(3)
C75 C74 Rh51 C63 -49.9(4)
C73 C74 Rh51 C63 -167.3(3)
C75 C74 Rh51 C64 -65.2(2)
C73 C74 Rh51 C64 177.3(2)
C63 C62 Rh51 C71 -134.2(2)
C61 C62 Rh51 C71 110.4(2)
C66 C62 Rh51 C71 -12.2(3)
C63 C62 Rh51 C75 11.1(5)
C61 C62 Rh51 C75 -104.3(4)
C66 C62 Rh51 C75 133.1(4)
C63 C62 Rh51 C70 -94.7(2)
C61 C62 Rh51 C70 149.9(2)
C66 C62 Rh51 C70 27.3(3)
C63 C62 Rh51 C74 138.4(3)
C61 C62 Rh51 C74 23.0(4)
C66 C62 Rh51 C74 -99.6(4)
C63 C62 Rh51 C65 78.6(2)
C61 C62 Rh51 C65 -36.8(2)
C66 C62 Rh51 C65 -159.4(3)
C63 C62 Rh51 C61 115.4(3)
C66 C62 Rh51 C61 -122.6(4)
C61 C62 Rh51 C63 -115.4(3)
C66 C62 Rh51 C63 122.0(4)
C63 C62 Rh51 C64 36.13(19)
C61 C62 Rh51 C64 -79.3(2)
C66 C62 Rh51 C64 158.1(3)
C61 C65 Rh51 C71 -26.9(3)
C64 C65 Rh51 C71 -143.1(2)
C69 C65 Rh51 C71 96.5(4)
C61 C65 Rh51 C75 -161.9(2)
C64 C65 Rh51 C75 81.8(2)
C69 C65 Rh51 C75 -38.5(3)
C61 C65 Rh51 C70 64.4(6)
C64 C65 Rh51 C70 -51.8(6)
C69 C65 Rh51 C70 -172.1(5)
C61 C65 Rh51 C74 -121.7(2)
C64 C65 Rh51 C74 122.0(2)
C69 C65 Rh51 C74 1.7(3)
C61 C65 Rh51 C62 37.53(19)
C64 C65 Rh51 C62 -78.7(2)
C69 C65 Rh51 C62 160.9(4)
C64 C65 Rh51 C61 -116.2(3)
C69 C65 Rh51 C61 123.4(4)
C61 C65 Rh51 C63 80.2(2)
C64 C65 Rh51 C63 -36.03(19)
C69 C65 Rh51 C63 -156.4(4)
C61 C65 Rh51 C64 116.2(3)
C69 C65 Rh51 C64 -120.4(4)
C65 C61 Rh51 C71 163.5(2)
C62 C61 Rh51 C71 -78.7(2)
C58 C61 Rh51 C71 41.8(3)
C65 C61 Rh51 C75 29.0(3)
C62 C61 Rh51 C75 146.8(2)
C58 C61 Rh51 C75 -92.7(3)
C65 C61 Rh51 C70 -161.3(2)
C62 C61 Rh51 C70 -43.5(3)
C58 C61 Rh51 C70 77.0(3)
C65 C61 Rh51 C74 72.5(2)
C62 C61 Rh51 C74 -169.7(2)
C58 C61 Rh51 C74 -49.2(3)
C65 C61 Rh51 C62 -117.8(3)
C58 C61 Rh51 C62 120.5(4)
C62 C61 Rh51 C65 117.8(3)
C58 C61 Rh51 C65 -121.7(4)
C65 C61 Rh51 C63 -79.3(2)
C62 C61 Rh51 C63 38.5(2)
C58 C61 Rh51 C63 159.0(3)
C65 C61 Rh51 C64 -38.2(2)
C62 C61 Rh51 C64 79.6(2)
C58 C61 Rh51 C64 -159.9(3)
C64 C63 Rh51 C71 175.2(2)
C62 C63 Rh51 C71 57.1(2)
C67 C63 Rh51 C71 -60.6(3)
C64 C63 Rh51 C75 -57.4(2)
C62 C63 Rh51 C75 -175.5(2)
C67 C63 Rh51 C75 66.7(3)
C64 C63 Rh51 C70 -146.7(2)
C62 C63 Rh51 C70 95.2(2)
C67 C63 Rh51 C70 -22.5(3)
C64 C63 Rh51 C74 -22.8(4)
C62 C63 Rh51 C74 -140.9(3)
C67 C63 Rh51 C74 101.4(4)
C64 C63 Rh51 C62 118.1(3)
C67 C63 Rh51 C62 -117.7(4)
C64 C63 Rh51 C65 37.3(2)
C62 C63 Rh51 C65 -80.8(2)
C67 C63 Rh51 C65 161.5(3)
C64 C63 Rh51 C61 79.4(2)
C62 C63 Rh51 C61 -38.7(2)
C67 C63 Rh51 C61 -156.4(3)
C62 C63 Rh51 C64 -118.1(3)
C67 C63 Rh51 C64 124.2(4)
C63 C64 Rh51 C71 -11.0(5)
C65 C64 Rh51 C71 107.4(4)
C68 C64 Rh51 C71 -135.3(4)
C63 C64 Rh51 C75 134.0(2)
C65 C64 Rh51 C75 -107.7(2)
C68 C64 Rh51 C75 9.6(3)
C63 C64 Rh51 C70 46.1(3)
C65 C64 Rh51 C70 164.5(2)
C68 C64 Rh51 C70 -78.2(4)
C63 C64 Rh51 C74 169.2(2)
C65 C64 Rh51 C74 -72.5(2)
C68 C64 Rh51 C74 44.9(4)
C63 C64 Rh51 C62 -37.6(2)
C65 C64 Rh51 C62 80.8(2)
C68 C64 Rh51 C62 -161.9(4)
C63 C64 Rh51 C65 -118.4(3)
C68 C64 Rh51 C65 117.3(4)
C63 C64 Rh51 C61 -80.6(2)
C65 C64 Rh51 C61 37.78(19)
C68 C64 Rh51 C61 155.1(4)
C65 C64 Rh51 C63 118.4(3)
C68 C64 Rh51 C63 -124.3(4)
